data_7034127
loop_
_publ_author_name
'Sobieray, Miriam'
'Gode, Jens'
'Seidel, Christiane'
'Po\&s, Marieke'
'Feldmann, Claus'
'Ruschewitz, Uwe'

_publ_section_title
;
 Bright luminescence in lanthanide coordination polymers with
 tetrafluoroterephthalate as a bridging ligand.
;
_journal_issue 13
_journal_name_full 'Dalton transactions (Cambridge, England : 2003)'
_journal_page_first 6249
_journal_page_last 6259
_journal_paper_doi 10.1039/c4dt03733b
_journal_volume 44
_journal_year 2015
_chemical_formula_sum 'C17 H21 Eu F4 N4 O10'
_chemical_formula_weight 669.34
_chemical_name_systematic
;
 ?
;
_space_group_IT_number 15
_symmetry_cell_setting monoclinic
_symmetry_space_group_name_Hall '-C 2yc'
_symmetry_space_group_name_H-M 'C 1 2/c 1'
_atom_sites_solution_hydrogens geom
_atom_sites_solution_primary direct
_atom_sites_solution_secondary difmap
_audit_creation_method SHELXL-97
_audit_update_record
;
2013-08-28 deposited with the CCDC.
2015-02-20 downloaded from the CCDC.
;
_cell_angle_alpha 90.00
_cell_angle_beta 111.243(11)
_cell_angle_gamma 90.00
_cell_formula_units_Z 8
_cell_length_a 22.085(3)
_cell_length_b 11.3940(13)
_cell_length_c 20.578(3)
_cell_measurement_temperature 293(2)
_cell_volume 4826.3(12)
_computing_structure_refinement 'SHELXL-97 (Sheldrick, 2008)'
_diffrn_ambient_temperature 293(2)
_diffrn_measured_fraction_theta_full 0.890
_diffrn_measured_fraction_theta_max 0.890
_diffrn_radiation_monochromator graphite
_diffrn_radiation_source 'fine-focus sealed tube'
_diffrn_radiation_type MoK\a
_diffrn_radiation_wavelength 0.71073
_diffrn_reflns_av_R_equivalents 0.0316
_diffrn_reflns_av_sigmaI/netI 0.0694
_diffrn_reflns_limit_h_max 28
_diffrn_reflns_limit_h_min -29
_diffrn_reflns_limit_k_max 14
_diffrn_reflns_limit_k_min -14
_diffrn_reflns_limit_l_max 15
_diffrn_reflns_limit_l_min -27
_diffrn_reflns_number 9149
_diffrn_reflns_theta_full 28.07
_diffrn_reflns_theta_max 28.07
_diffrn_reflns_theta_min 2.68
_exptl_absorpt_coefficient_mu 2.688
_exptl_absorpt_correction_T_max 0.7397
_exptl_absorpt_correction_T_min 0.6081
_exptl_absorpt_correction_type numerical
_exptl_absorpt_process_details 'X-Red, X-Shape'
_exptl_crystal_colour colourless
_exptl_crystal_density_diffrn 1.842
_exptl_crystal_density_method 'not measured'
_exptl_crystal_description block
_exptl_crystal_F_000 2640
_exptl_crystal_size_max 0.50
_exptl_crystal_size_mid 0.20
_exptl_crystal_size_min 0.20
_refine_diff_density_max 1.081
_refine_diff_density_min -1.377
_refine_diff_density_rms 0.134
_refine_ls_extinction_method none
_refine_ls_goodness_of_fit_ref 0.920
_refine_ls_hydrogen_treatment riding
_refine_ls_matrix_type full
_refine_ls_number_parameters 335
_refine_ls_number_reflns 5224
_refine_ls_number_restraints 0
_refine_ls_restrained_S_all 0.920
_refine_ls_R_factor_all 0.0565
_refine_ls_R_factor_gt 0.0329
_refine_ls_shift/su_max 0.001
_refine_ls_shift/su_mean 0.000
_refine_ls_structure_factor_coef Fsqd
_refine_ls_weighting_details 'calc w=1/[\s^2^(Fo^2^)+(0.0344P)^2^+0.0000P] where P=(Fo^2^+2Fc^2^)/3'
_refine_ls_weighting_scheme calc
_refine_ls_wR_factor_gt 0.0706
_refine_ls_wR_factor_ref 0.0752
_reflns_number_gt 3597
_reflns_number_total 5224
_reflns_threshold_expression >2\s(I)
_cod_data_source_file c4dt03733b2.cif
_cod_data_source_block ms001
_cod_depositor_comments 'Adding full bibliography for 7034127--7034136.cif.'
_cod_original_cell_volume 4826.3(11)
_cod_original_sg_symbol_H-M 'C2 /c'
_cod_database_code 7034127

loop_
_symmetry_equiv_pos_as_xyz
'x, y, z'
'-x, y, -z+1/2'
'x+1/2, y+1/2, z'
'-x+1/2, y+1/2, -z+1/2'
'-x, -y, -z'
'x, -y, z-1/2'
'-x+1/2, -y+1/2, -z'
'x+1/2, -y+1/2, z-1/2'

loop_
_atom_site_label
_atom_site_type_symbol
_atom_site_fract_x
_atom_site_fract_y
_atom_site_fract_z
_atom_site_U_iso_or_equiv
_atom_site_adp_type
_atom_site_occupancy
_atom_site_symmetry_multiplicity
_atom_site_calc_flag
_atom_site_refinement_flags
Eu1 Eu 0.402407(11) 0.46086(2) 0.696769(11) 0.01790(6) Uani 1 1 d .
F3 F 0.4233(2) 0.0763(3) 0.8054(2) 0.0520(11) Uani 1 1 d .
F4 F 0.4221(2) -0.1549(3) 0.8034(2) 0.0568(12) Uani 1 1 d .
F9 F 0.4991(2) 0.6877(4) 0.58023(16) 0.0513(10) Uani 1 1 d .
F10 F 0.54249(18) 0.2885(3) 0.55832(16) 0.0439(9) Uani 1 1 d .
O1 O 0.44545(17) 0.2674(4) 0.72713(19) 0.0302(9) Uani 1 1 d .
O6 O 0.44544(19) -0.3452(4) 0.7233(2) 0.0341(10) Uani 1 1 d .
O7A O 0.50435(16) 0.4630(4) 0.68012(14) 0.0276(7) Uani 1 1 d .
O7B O 0.60474(17) 0.4721(5) 0.68493(17) 0.0433(11) Uani 1 1 d .
O11 O 0.30853(19) 0.5822(4) 0.6714(2) 0.0380(10) Uani 1 1 d .
O14 O 0.3117(2) 0.3372(4) 0.6867(2) 0.0443(11) Uani 1 1 d .
O17 O 0.3495(4) -0.0818(9) 0.5955(4) 0.129(4) Uani 1 1 d .
O21 O 0.3784(3) 0.3479(5) 0.5861(2) 0.0582(15) Uani 1 1 d .
O22 O 0.3548(3) 0.4222(5) 0.4830(2) 0.0686(18) Uani 1 1 d .
O23 O 0.3720(2) 0.5342(5) 0.57318(19) 0.0505(12) Uani 1 1 d .
N11 N 0.2261(2) 0.6978(5) 0.6089(2) 0.0379(12) Uani 1 1 d .
N14 N 0.2531(2) 0.1730(5) 0.6819(2) 0.0361(11) Uani 1 1 d .
N17 N 0.3702(3) 0.0533(8) 0.5254(4) 0.072(2) Uani 1 1 d .
N20 N 0.3681(2) 0.4349(5) 0.5457(2) 0.0380(14) Uani 1 1 d .
C1 C 0.5000 0.2185(7) 0.7500 0.0224(16) Uani 1 2 d S
C2 C 0.5000 0.0862(7) 0.7500 0.0226(16) Uani 1 2 d S
C3 C 0.4607(3) 0.0207(5) 0.7760(3) 0.0265(13) Uani 1 1 d .
C4 C 0.4607(3) -0.0993(6) 0.7760(3) 0.0313(13) Uani 1 1 d .
C5 C 0.5000 -0.1640(7) 0.7500 0.0266(18) Uani 1 2 d S
C6 C 0.5000 -0.2975(7) 0.7500 0.0269(17) Uani 1 2 d S
C7 C 0.5461(2) 0.4735(5) 0.6516(2) 0.0231(11) Uani 1 1 d .
C8 C 0.5216(2) 0.4876(5) 0.5730(2) 0.0270(13) Uani 1 1 d .
C9 C 0.4997(3) 0.5931(5) 0.5415(2) 0.0290(12) Uani 1 1 d .
C10 C 0.5217(3) 0.3933(5) 0.5305(2) 0.0288(12) Uani 1 1 d .
C11 C 0.2865(3) 0.6670(6) 0.6315(3) 0.0375(14) Uani 1 1 d .
H11 H 0.3151 0.7103 0.6171 0.062(14) Uiso 1 1 calc R
C12 C 0.1791(3) 0.6376(8) 0.6303(4) 0.059(2) Uani 1 1 d .
H12A H 0.1982 0.5676 0.6552 0.106(8) Uiso 1 1 calc R
H12B H 0.1420 0.6173 0.5898 0.106(8) Uiso 1 1 calc R
H12C H 0.1657 0.6880 0.6600 0.106(8) Uiso 1 1 calc R
C13 C 0.2017(4) 0.7953(7) 0.5595(4) 0.059(2) Uani 1 1 d .
H13A H 0.2374 0.8315 0.5509 0.106(8) Uiso 1 1 calc R
H13B H 0.1809 0.8521 0.5788 0.106(8) Uiso 1 1 calc R
H13C H 0.1710 0.7659 0.5165 0.106(8) Uiso 1 1 calc R
C14 C 0.3051(3) 0.2283(6) 0.6827(3) 0.0375(14) Uani 1 1 d .
H14 H 0.3394 0.1837 0.6802 0.062(14) Uiso 1 1 calc R
C15 C 0.2494(3) 0.0460(7) 0.6792(3) 0.0519(17) Uani 1 1 d .
H15A H 0.2893 0.0146 0.6778 0.106(8) Uiso 1 1 calc R
H15B H 0.2139 0.0221 0.6383 0.106(8) Uiso 1 1 calc R
H15C H 0.2427 0.0172 0.7199 0.106(8) Uiso 1 1 calc R
C16 C 0.1969(3) 0.2362(7) 0.6828(4) 0.056(2) Uani 1 1 d .
H16A H 0.2061 0.3187 0.6870 0.106(8) Uiso 1 1 calc R
H16B H 0.1861 0.2104 0.7217 0.106(8) Uiso 1 1 calc R
H16C H 0.1609 0.2214 0.6403 0.106(8) Uiso 1 1 calc R
C17 C 0.3860(5) -0.0336(13) 0.5718(5) 0.094(3) Uani 1 1 d .
H17 H 0.4288 -0.0597 0.5874 0.062(14) Uiso 1 1 calc R
C18 C 0.4185(6) 0.1083(13) 0.5047(8) 0.124(5) Uani 1 1 d .
H18A H 0.4280 0.1848 0.5255 0.106(8) Uiso 1 1 calc R
H18B H 0.4026 0.1155 0.4549 0.106(8) Uiso 1 1 calc R
H18C H 0.4573 0.0615 0.5200 0.106(8) Uiso 1 1 calc R
C19 C 0.3054(5) 0.0953(10) 0.4972(6) 0.092(3) Uani 1 1 d .
H19A H 0.2865 0.0743 0.4488 0.106(8) Uiso 1 1 calc R
H19B H 0.3053 0.1792 0.5017 0.106(8) Uiso 1 1 calc R
H19C H 0.2804 0.0610 0.5220 0.106(8) Uiso 1 1 calc R

loop_
_atom_site_aniso_label
_atom_site_aniso_U_11
_atom_site_aniso_U_22
_atom_site_aniso_U_33
_atom_site_aniso_U_23
_atom_site_aniso_U_13
_atom_site_aniso_U_12
Eu1 0.01941(10) 0.01713(12) 0.01678(9) 0.00089(12) 0.00611(6) 0.00056(14)
F3 0.070(3) 0.028(3) 0.089(3) 0.0022(18) 0.065(2) 0.0086(18)
F4 0.071(3) 0.027(3) 0.102(3) 0.009(2) 0.068(3) -0.0041(19)
F9 0.086(3) 0.039(3) 0.0284(16) -0.0089(15) 0.0199(17) 0.004(2)
F10 0.059(2) 0.036(2) 0.0336(16) 0.0090(14) 0.0124(15) 0.0126(18)
O1 0.026(2) 0.020(2) 0.041(2) 0.0021(16) 0.0066(16) -0.0021(16)
O6 0.030(2) 0.021(3) 0.047(2) -0.0011(17) 0.0079(17) -0.0029(17)
O7A 0.0319(18) 0.034(2) 0.0211(14) 0.0026(16) 0.0140(12) -0.0009(19)
O7B 0.0225(18) 0.081(4) 0.0272(16) 0.002(2) 0.0102(13) -0.004(2)
O11 0.031(2) 0.038(3) 0.047(2) 0.0116(18) 0.0164(17) 0.0114(18)
O14 0.034(2) 0.029(3) 0.071(3) 0.002(2) 0.020(2) -0.0088(19)
O17 0.116(7) 0.155(10) 0.122(6) 0.051(6) 0.049(5) -0.013(6)
O21 0.096(4) 0.041(3) 0.032(2) -0.0015(19) 0.016(2) -0.022(3)
O22 0.081(4) 0.102(5) 0.0185(18) -0.002(2) 0.012(2) 0.004(3)
O23 0.068(3) 0.051(3) 0.0324(19) 0.006(2) 0.0176(18) 0.028(3)
N11 0.032(3) 0.041(3) 0.041(3) 0.013(2) 0.013(2) 0.014(2)
N14 0.034(3) 0.035(3) 0.041(2) -0.001(2) 0.016(2) -0.007(2)
N17 0.062(4) 0.072(6) 0.078(4) -0.002(4) 0.022(3) -0.011(4)
N20 0.037(3) 0.058(4) 0.0166(18) -0.003(2) 0.0073(17) 0.000(2)
C1 0.024(4) 0.011(4) 0.031(4) 0.000 0.009(3) 0.000
C2 0.025(4) 0.019(4) 0.030(3) 0.000 0.016(3) 0.000
C3 0.027(3) 0.019(4) 0.042(3) 0.003(2) 0.023(2) 0.004(2)
C4 0.035(3) 0.019(4) 0.046(3) 0.001(2) 0.022(2) -0.002(2)
C5 0.028(4) 0.014(4) 0.036(4) 0.000 0.008(3) 0.000
C6 0.031(4) 0.011(4) 0.038(4) 0.000 0.012(3) 0.000
C7 0.025(2) 0.031(3) 0.0140(17) 0.004(2) 0.0085(15) 0.000(2)
C8 0.028(3) 0.039(4) 0.0145(19) 0.0027(18) 0.0082(17) -0.002(2)
C9 0.035(3) 0.041(3) 0.0121(19) -0.002(2) 0.0102(18) 0.004(2)
C10 0.034(3) 0.033(4) 0.020(2) 0.006(2) 0.0099(19) 0.002(2)
C11 0.032(3) 0.034(4) 0.051(3) 0.008(3) 0.020(3) 0.010(3)
C12 0.038(4) 0.075(6) 0.065(4) 0.024(4) 0.018(3) 0.007(4)
C13 0.063(5) 0.041(5) 0.069(5) 0.024(4) 0.018(4) 0.018(4)
C14 0.028(3) 0.033(4) 0.050(3) 0.000(3) 0.012(2) -0.006(3)
C15 0.062(4) 0.036(4) 0.056(4) -0.008(3) 0.018(3) -0.017(4)
C16 0.040(4) 0.054(6) 0.083(5) 0.006(4) 0.031(3) 0.000(3)
C17 0.072(6) 0.118(10) 0.073(6) 0.000(7) 0.005(5) -0.002(7)
C18 0.102(9) 0.110(11) 0.182(13) -0.003(9) 0.079(9) -0.015(8)
C19 0.078(7) 0.084(9) 0.107(8) 0.005(6) 0.026(6) -0.001(6)

loop_
_atom_type_symbol
_atom_type_description
_atom_type_scat_dispersion_real
_atom_type_scat_dispersion_imag
_atom_type_scat_source
C C 0.0033 0.0016 'International Tables Vol C Tables 4.2.6.8 and 6.1.1.4'
Eu Eu -0.1578 3.6682 'International Tables Vol C Tables 4.2.6.8 and 6.1.1.4'
F F 0.0171 0.0103 'International Tables Vol C Tables 4.2.6.8 and 6.1.1.4'
N N 0.0061 0.0033 'International Tables Vol C Tables 4.2.6.8 and 6.1.1.4'
O O 0.0106 0.0060 'International Tables Vol C Tables 4.2.6.8 and 6.1.1.4'
H H 0.0000 0.0000 'International Tables Vol C Tables 4.2.6.8 and 6.1.1.4'

loop_
_geom_angle_atom_site_label_1
_geom_angle_atom_site_label_2
_geom_angle_atom_site_label_3
_geom_angle
_geom_angle_site_symmetry_1
_geom_angle_site_symmetry_3
O11 Eu1 O6 75.90(15) . 1_565
O11 Eu1 O1 145.30(14) . .
O6 Eu1 O1 134.85(11) 1_565 .
O11 Eu1 O14 71.86(14) . .
O6 Eu1 O14 144.54(15) 1_565 .
O1 Eu1 O14 73.82(14) . .
O11 Eu1 O7A 138.52(14) . .
O6 Eu1 O7A 72.94(15) 1_565 .
O1 Eu1 O7A 75.04(14) . .
O14 Eu1 O7A 142.46(16) . .
O11 Eu1 O7B 80.05(14) . 2_656
O6 Eu1 O7B 83.74(16) 1_565 2_656
O1 Eu1 O7B 87.25(15) . 2_656
O14 Eu1 O7B 76.60(16) . 2_656
O7A Eu1 O7B 122.20(10) . 2_656
O11 Eu1 O21 102.61(17) . .
O6 Eu1 O21 128.27(15) 1_565 .
O1 Eu1 O21 72.33(15) . .
O14 Eu1 O21 73.99(17) . .
O7A Eu1 O21 76.99(16) . .
O7B Eu1 O21 147.82(17) 2_656 .
O11 Eu1 O23 72.26(14) . .
O6 Eu1 O23 82.08(17) 1_565 .
O1 Eu1 O23 120.21(15) . .
O14 Eu1 O23 101.46(17) . .
O7A Eu1 O23 76.90(13) . .
O7B Eu1 O23 151.21(16) 2_656 .
O21 Eu1 O23 50.33(18) . .
O11 Eu1 O7A 121.45(13) . 2_656
O6 Eu1 O7A 70.30(13) 1_565 2_656
O1 Eu1 O7A 69.98(13) . 2_656
O14 Eu1 O7A 115.35(14) . 2_656
O7A Eu1 O7A 71.86(11) . 2_656
O7B Eu1 O7A 50.45(10) 2_656 2_656
O21 Eu1 O7A 135.87(16) . 2_656
O23 Eu1 O7A 143.00(15) . 2_656
O11 Eu1 C7 100.20(14) . 2_656
O6 Eu1 C7 74.99(15) 1_565 2_656
O1 Eu1 C7 78.57(15) . 2_656
O14 Eu1 C7 96.42(15) . 2_656
O7A Eu1 C7 97.46(11) . 2_656
O7B Eu1 C7 24.75(12) 2_656 2_656
O21 Eu1 C7 150.85(17) . 2_656
O23 Eu1 C7 157.02(19) . 2_656
O7A Eu1 C7 25.73(11) 2_656 2_656
O11 Eu1 N20 87.50(14) . .
O6 Eu1 N20 105.27(15) 1_565 .
O1 Eu1 N20 96.27(14) . .
O14 Eu1 N20 87.86(15) . .
O7A Eu1 N20 75.21(12) . .
O7B Eu1 N20 162.46(13) 2_656 .
O21 Eu1 N20 25.21(15) . .
O23 Eu1 N20 25.13(17) . .
O7A Eu1 N20 146.58(12) 2_656 .
C7 Eu1 N20 172.04(14) 2_656 .
O11 Eu1 Eu1 141.73(11) . 2_656
O6 Eu1 Eu1 67.72(9) 1_565 2_656
O1 Eu1 Eu1 67.42(9) . 2_656
O14 Eu1 Eu1 137.43(11) . 2_656
O7A Eu1 Eu1 37.80(7) . 2_656
O7B Eu1 Eu1 84.49(8) 2_656 2_656
O21 Eu1 Eu1 108.91(14) . 2_656
O23 Eu1 Eu1 112.67(11) . 2_656
O7A Eu1 Eu1 34.07(7) 2_656 2_656
C7 Eu1 Eu1 59.75(9) 2_656 2_656
N20 Eu1 Eu1 112.75(10) . 2_656
C1 O1 Eu1 138.1(4) . .
C6 O6 Eu1 137.8(4) . 1_545
C7 O7A Eu1 161.3(3) . .
C7 O7A Eu1 90.0(2) . 2_656
Eu1 O7A Eu1 108.13(10) . 2_656
C7 O7B Eu1 96.8(3) . 2_656
C11 O11 Eu1 133.9(4) . .
C14 O14 Eu1 131.6(4) . .
N20 O21 Eu1 97.1(3) . .
N20 O23 Eu1 96.0(4) . .
C11 N11 C12 121.8(5) . .
C11 N11 C13 121.6(6) . .
C12 N11 C13 116.6(5) . .
C14 N14 C16 121.2(6) . .
C14 N14 C15 121.4(6) . .
C16 N14 C15 117.5(6) . .
C17 N17 C19 120.6(9) . .
C17 N17 C18 120.6(10) . .
C19 N17 C18 118.8(10) . .
O22 N20 O23 122.2(6) . .
O22 N20 O21 121.3(6) . .
O23 N20 O21 116.5(4) . .
O22 N20 Eu1 178.7(5) . .
O23 N20 Eu1 58.8(3) . .
O21 N20 Eu1 57.7(3) . .
O1 C1 O1 127.3(8) 2_656 .
O1 C1 C2 116.4(4) 2_656 .
O1 C1 C2 116.4(4) . .
C3 C2 C3 115.1(7) 2_656 .
C3 C2 C1 122.4(4) 2_656 .
C3 C2 C1 122.4(4) . .
F3 C3 C4 118.1(5) . .
F3 C3 C2 119.4(6) . .
C4 C3 C2 122.5(6) . .
F4 C4 C3 118.2(5) . .
F4 C4 C5 119.7(6) . .
C3 C4 C5 122.1(6) . .
C4 C5 C4 115.7(8) 2_656 .
C4 C5 C6 122.1(4) 2_656 .
C4 C5 C6 122.1(4) . .
O6 C6 O6 128.6(8) . 2_656
O6 C6 C5 115.7(4) . .
O6 C6 C5 115.7(4) 2_656 .
O7B C7 O7A 122.7(4) . .
O7B C7 C8 119.5(4) . .
O7A C7 C8 117.8(4) . .
O7B C7 Eu1 58.5(2) . 2_656
O7A C7 Eu1 64.3(2) . 2_656
C8 C7 Eu1 176.3(4) . 2_656
C9 C8 C10 117.6(4) . .
C9 C8 C7 121.7(5) . .
C10 C8 C7 120.7(5) . .
F9 C9 C8 120.1(4) . .
F9 C9 C10 118.0(5) . 5_666
C8 C9 C10 121.8(5) . 5_666
F10 C10 C8 120.2(4) . .
F10 C10 C9 119.3(5) . 5_666
C8 C10 C9 120.6(5) . 5_666
O11 C11 N11 123.5(6) . .
O11 C11 H11 118.3 . .
N11 C11 H11 118.3 . .
N11 C12 H12A 109.5 . .
N11 C12 H12B 109.5 . .
H12A C12 H12B 109.5 . .
N11 C12 H12C 109.5 . .
H12A C12 H12C 109.5 . .
H12B C12 H12C 109.5 . .
N11 C13 H13A 109.5 . .
N11 C13 H13B 109.5 . .
H13A C13 H13B 109.5 . .
N11 C13 H13C 109.5 . .
H13A C13 H13C 109.5 . .
H13B C13 H13C 109.5 . .
O14 C14 N14 124.2(6) . .
O14 C14 H14 117.9 . .
N14 C14 H14 117.9 . .
N14 C15 H15A 109.5 . .
N14 C15 H15B 109.5 . .
H15A C15 H15B 109.5 . .
N14 C15 H15C 109.5 . .
H15A C15 H15C 109.5 . .
H15B C15 H15C 109.5 . .
N14 C16 H16A 109.5 . .
N14 C16 H16B 109.5 . .
H16A C16 H16B 109.5 . .
N14 C16 H16C 109.5 . .
H16A C16 H16C 109.5 . .
H16B C16 H16C 109.5 . .
O17 C17 N17 125.7(11) . .
O17 C17 H17 117.1 . .
N17 C17 H17 117.1 . .
N17 C18 H18A 109.5 . .
N17 C18 H18B 109.5 . .
H18A C18 H18B 109.5 . .
N17 C18 H18C 109.5 . .
H18A C18 H18C 109.5 . .
H18B C18 H18C 109.5 . .
N17 C19 H19A 109.5 . .
N17 C19 H19B 109.5 . .
H19A C19 H19B 109.5 . .
N17 C19 H19C 109.5 . .
H19A C19 H19C 109.5 . .
H19B C19 H19C 109.5 . .

loop_
_geom_bond_atom_site_label_1
_geom_bond_atom_site_label_2
_geom_bond_distance
_geom_bond_site_symmetry_2
Eu1 O11 2.387(4) .
Eu1 O6 2.390(4) 1_565
Eu1 O1 2.393(4) .
Eu1 O14 2.396(4) .
Eu1 O7A 2.397(3) .
Eu1 O7B 2.499(3) 2_656
Eu1 O21 2.500(5) .
Eu1 O23 2.526(4) .
Eu1 O7A 2.623(3) 2_656
Eu1 C7 2.911(4) 2_656
Eu1 N20 2.936(4) .
Eu1 Eu1 4.0667(8) 2_656
F3 C3 1.345(6) .
F4 C4 1.340(6) .
F9 C9 1.344(6) .
F10 C10 1.332(6) .
O1 C1 1.254(5) .
O6 C6 1.253(5) .
O6 Eu1 2.390(4) 1_545
O7A C7 1.264(5) .
O7A Eu1 2.623(3) 2_656
O7B C7 1.227(5) .
O7B Eu1 2.499(3) 2_656
O11 C11 1.247(7) .
O14 C14 1.249(8) .
O17 C17 1.215(13) .
O21 N20 1.260(7) .
O22 N20 1.222(5) .
O23 N20 1.254(7) .
N11 C11 1.293(7) .
N11 C12 1.439(8) .
N11 C13 1.470(8) .
N14 C14 1.303(7) .
N14 C16 1.442(9) .
N14 C15 1.450(9) .
N17 C17 1.330(14) .
N17 C19 1.419(11) .
N17 C18 1.428(13) .
C1 O1 1.254(5) 2_656
C1 C2 1.508(11) .
C2 C3 1.390(7) 2_656
C2 C3 1.390(7) .
C3 C4 1.368(7) .
C4 C5 1.386(7) .
C5 C4 1.386(7) 2_656
C5 C6 1.520(11) .
C6 O6 1.253(5) 2_656
C7 C8 1.518(6) .
C7 Eu1 2.911(4) 2_656
C8 C9 1.368(8) .
C8 C10 1.385(8) .
C9 C10 1.391(6) 5_666
C10 C9 1.391(6) 5_666
C11 H11 0.9300 .
C12 H12A 0.9600 .
C12 H12B 0.9600 .
C12 H12C 0.9600 .
C13 H13A 0.9600 .
C13 H13B 0.9600 .
C13 H13C 0.9600 .
C14 H14 0.9300 .
C15 H15A 0.9600 .
C15 H15B 0.9600 .
C15 H15C 0.9600 .
C16 H16A 0.9600 .
C16 H16B 0.9600 .
C16 H16C 0.9600 .
C17 H17 0.9300 .
C18 H18A 0.9600 .
C18 H18B 0.9600 .
C18 H18C 0.9600 .
C19 H19A 0.9600 .
C19 H19B 0.9600 .
C19 H19C 0.9600 .

loop_
_geom_torsion_atom_site_label_1
_geom_torsion_atom_site_label_2
_geom_torsion_atom_site_label_3
_geom_torsion_atom_site_label_4
_geom_torsion
_geom_torsion_site_symmetry_1
_geom_torsion_site_symmetry_4
O11 Eu1 O1 C1 -165.3(3) . .
O6 Eu1 O1 C1 -18.9(5) 1_565 .
O14 Eu1 O1 C1 -174.1(4) . .
O7A Eu1 O1 C1 27.2(4) . .
O7B Eu1 O1 C1 -97.2(4) 2_656 .
O21 Eu1 O1 C1 108.0(4) . .
O23 Eu1 O1 C1 91.9(4) . .
O7A Eu1 O1 C1 -48.6(4) 2_656 .
C7 Eu1 O1 C1 -73.8(4) 2_656 .
N20 Eu1 O1 C1 100.0(4) . .
Eu1 Eu1 O1 C1 -12.1(3) 2_656 .
O11 Eu1 O7A C7 -46.9(13) . .
O6 Eu1 O7A C7 -89.9(13) 1_565 .
O1 Eu1 O7A C7 122.4(13) . .
O14 Eu1 O7A C7 87.6(13) . .
O7B Eu1 O7A C7 -160.7(12) 2_656 .
O21 Eu1 O7A C7 47.5(13) . .
O23 Eu1 O7A C7 -4.3(13) . .
O7A Eu1 O7A C7 -164.2(12) 2_656 .
C7 Eu1 O7A C7 -161.6(13) 2_656 .
N20 Eu1 O7A C7 21.6(13) . .
Eu1 Eu1 O7A C7 -165.3(14) 2_656 .
O11 Eu1 O7A Eu1 118.40(19) . 2_656
O6 Eu1 O7A Eu1 75.43(16) 1_565 2_656
O1 Eu1 O7A Eu1 -72.31(16) . 2_656
O14 Eu1 O7A Eu1 -107.1(2) . 2_656
O7B Eu1 O7A Eu1 4.6(3) 2_656 2_656
O21 Eu1 O7A Eu1 -147.2(2) . 2_656
O23 Eu1 O7A Eu1 161.0(2) . 2_656
O7A Eu1 O7A Eu1 1.1(2) 2_656 2_656
C7 Eu1 O7A Eu1 3.7(2) 2_656 2_656
N20 Eu1 O7A Eu1 -173.1(2) . 2_656
O6 Eu1 O11 C11 58.1(6) 1_565 .
O1 Eu1 O11 C11 -145.8(5) . .
O14 Eu1 O11 C11 -136.9(6) . .
O7A Eu1 O11 C11 15.9(7) . .
O7B Eu1 O11 C11 144.1(6) 2_656 .
O21 Eu1 O11 C11 -68.7(6) . .
O23 Eu1 O11 C11 -28.0(6) . .
O7A Eu1 O11 C11 114.0(6) 2_656 .
C7 Eu1 O11 C11 129.6(6) 2_656 .
N20 Eu1 O11 C11 -48.3(6) . .
Eu1 Eu1 O11 C11 76.4(6) 2_656 .
O11 Eu1 O14 C14 168.5(6) . .
O6 Eu1 O14 C14 -165.9(5) 1_565 .
O1 Eu1 O14 C14 -16.7(5) . .
O7A Eu1 O14 C14 18.3(7) . .
O7B Eu1 O14 C14 -107.7(6) 2_656 .
O21 Eu1 O14 C14 59.1(5) . .
O23 Eu1 O14 C14 101.7(5) . .
O7A Eu1 O14 C14 -74.6(6) 2_656 .
C7 Eu1 O14 C14 -92.8(5) 2_656 .
N20 Eu1 O14 C14 80.4(5) . .
Eu1 Eu1 O14 C14 -41.6(6) 2_656 .
O11 Eu1 O21 N20 54.6(4) . .
O6 Eu1 O21 N20 -27.3(5) 1_565 .
O1 Eu1 O21 N20 -161.1(4) . .
O14 Eu1 O21 N20 121.2(4) . .
O7A Eu1 O21 N20 -82.9(4) . .
O7B Eu1 O21 N20 145.9(3) 2_656 .
O23 Eu1 O21 N20 0.8(3) . .
O7A Eu1 O21 N20 -128.7(4) 2_656 .
C7 Eu1 O21 N20 -164.8(3) 2_656 .
Eu1 Eu1 O21 N20 -103.4(4) 2_656 .
O11 Eu1 O23 N20 -125.0(4) . .
O6 Eu1 O23 N20 157.3(3) 1_565 .
O1 Eu1 O23 N20 19.3(4) . .
O14 Eu1 O23 N20 -58.5(3) . .
O7A Eu1 O23 N20 83.1(3) . .
O7B Eu1 O23 N20 -141.5(3) 2_656 .
O21 Eu1 O23 N20 -0.8(3) . .
O7A Eu1 O23 N20 115.9(4) 2_656 .
C7 Eu1 O23 N20 161.1(3) 2_656 .
Eu1 Eu1 O23 N20 95.5(3) 2_656 .
Eu1 O23 N20 O22 -179.0(5) . .
Eu1 O23 N20 O21 1.3(6) . .
Eu1 O21 N20 O22 179.0(5) . .
Eu1 O21 N20 O23 -1.4(6) . .
O11 Eu1 N20 O23 51.3(3) . .
O6 Eu1 N20 O23 -23.3(4) 1_565 .
O1 Eu1 N20 O23 -163.3(3) . .
O14 Eu1 N20 O23 123.2(3) . .
O7A Eu1 N20 O23 -90.6(3) . .
O7B Eu1 N20 O23 95.9(6) 2_656 .
O21 Eu1 N20 O23 178.6(6) . .
O7A Eu1 N20 O23 -100.6(4) 2_656 .
Eu1 Eu1 N20 O23 -95.2(3) 2_656 .
O11 Eu1 N20 O21 -127.3(4) . .
O6 Eu1 N20 O21 158.1(4) 1_565 .
O1 Eu1 N20 O21 18.1(4) . .
O14 Eu1 N20 O21 -55.3(4) . .
O7A Eu1 N20 O21 90.8(4) . .
O7B Eu1 N20 O21 -82.7(7) 2_656 .
O23 Eu1 N20 O21 -178.6(6) . .
O7A Eu1 N20 O21 80.8(5) 2_656 .
Eu1 Eu1 N20 O21 86.2(4) 2_656 .
Eu1 O1 C1 O1 9.1(3) . 2_656
Eu1 O1 C1 C2 -170.9(3) . .
O1 C1 C2 C3 -48.2(3) 2_656 2_656
O1 C1 C2 C3 131.8(3) . 2_656
O1 C1 C2 C3 131.8(3) 2_656 .
O1 C1 C2 C3 -48.2(3) . .
C3 C2 C3 F3 176.9(6) 2_656 .
C1 C2 C3 F3 -3.1(6) . .
C3 C2 C3 C4 0.0(4) 2_656 .
C1 C2 C3 C4 180.0(4) . .
F3 C3 C4 F4 1.9(9) . .
C2 C3 C4 F4 178.8(4) . .
F3 C3 C4 C5 -176.9(4) . .
C2 C3 C4 C5 0.0(9) . .
F4 C4 C5 C4 -178.8(6) . 2_656
C3 C4 C5 C4 0.0(4) . 2_656
F4 C4 C5 C6 1.2(6) . .
C3 C4 C5 C6 180.0(4) . .
Eu1 O6 C6 O6 -3.9(3) 1_545 2_656
Eu1 O6 C6 C5 176.1(3) 1_545 .
C4 C5 C6 O6 -127.8(3) 2_656 .
C4 C5 C6 O6 52.2(3) . .
C4 C5 C6 O6 52.2(3) 2_656 2_656
C4 C5 C6 O6 -127.8(3) . 2_656
Eu1 O7B C7 O7A -4.1(7) 2_656 .
Eu1 O7B C7 C8 176.3(5) 2_656 .
Eu1 O7A C7 O7B 170.0(9) . .
Eu1 O7A C7 O7B 3.9(6) 2_656 .
Eu1 O7A C7 C8 -10.5(16) . .
Eu1 O7A C7 C8 -176.6(5) 2_656 .
Eu1 O7A C7 Eu1 166.0(13) . 2_656
O7B C7 C8 C9 -100.8(7) . .
O7A C7 C8 C9 79.7(7) . .
O7B C7 C8 C10 78.3(8) . .
O7A C7 C8 C10 -101.3(7) . .
C10 C8 C9 F9 -179.4(5) . .
C7 C8 C9 F9 -0.3(8) . .
C10 C8 C9 C10 -0.3(9) . 5_666
C7 C8 C9 C10 178.8(5) . 5_666
C9 C8 C10 F10 180.0(5) . .
C7 C8 C10 F10 0.9(8) . .
C9 C8 C10 C9 0.3(9) . 5_666
C7 C8 C10 C9 -178.8(5) . 5_666
Eu1 O11 C11 N11 157.5(5) . .
C12 N11 C11 O11 2.0(10) . .
C13 N11 C11 O11 -177.3(6) . .
Eu1 O14 C14 N14 175.4(4) . .
C16 N14 C14 O14 2.5(9) . .
C15 N14 C14 O14 -178.2(6) . .
C19 N17 C17 O17 -2.2(18) . .
C18 N17 C17 O17 175.8(12) . .
